data_7004815
loop_
_publ_author_name
'Pfirrmann, Stefan'
'Limberg, Christian'
'Ziemer, Burkhard'

_publ_section_title
;
 A low-coordinate nickel(ii) hydride complex and its reactivity
;
_journal_issue 47
_journal_name_full 'Dalton Transactions'
_journal_page_first 6689
_journal_page_last 6691
_journal_paper_doi 10.1039/b816136b
_journal_year 2008
_chemical_formula_moiety 'C36 H51 N4 Ni'
_chemical_formula_sum 'C36 H51 N4 Ni'
_chemical_formula_weight 598.52
_chemical_name_common
;
(N,N'-Bis(2,6-di-isopropylphenyl)-pentan-2,4-di-iminato-N,N')
-(4-dimethylaminopyridine-N)-nickel(i)
;
_chemical_name_systematic
;
(N,N'-Bis(2,6-di-isopropylphenyl)-pentan-2,4-di-iminato-N,N')
-(4-dimethylaminopyridine-N)-nickel(I)
;
_space_group_IT_number 4
_symmetry_cell_setting monoclinic
_symmetry_space_group_name_Hall 'P 2yb'
_symmetry_space_group_name_H-M 'P 1 21 1'
_atom_sites_solution_hydrogens geom
_atom_sites_solution_primary direct
_atom_sites_solution_secondary difmap
_audit_creation_method SHELXL-97
_cell_angle_alpha 90.00
_cell_angle_beta 91.210(5)
_cell_angle_gamma 90.00
_cell_formula_units_Z 4
_cell_length_a 8.6270(5)
_cell_length_b 22.8973(13)
_cell_length_c 16.9475(10)
_cell_measurement_reflns_used 5000
_cell_measurement_temperature 100(2)
_cell_measurement_theta_max 25
_cell_measurement_theta_min 5
_cell_volume 3347.0(3)
_computing_cell_refinement 'X-AREA (Stoe & Cie, 2002)'
_computing_data_collection 'X-AREA (Stoe & Cie, 2002)'
_computing_data_reduction 'X-RED (Stoe & Cie, 2002)'
_computing_molecular_graphics 'DIAMOND (Brandenburg & Berndt, 1999)'
_computing_publication_material 'SHELXL97 (Sheldrick, 1997)'
_computing_structure_refinement 'SHELXL97 (Sheldrick, 1997)'
_computing_structure_solution 'SIR2004 (Burla et al., 2005)'
_diffrn_ambient_temperature 100(2)
_diffrn_detector_area_resol_mean 6.67
_diffrn_measured_fraction_theta_full 0.955
_diffrn_measured_fraction_theta_max 0.955
_diffrn_measurement_device 'Stoe IPDS-2t diffractometer'
_diffrn_measurement_method '\w-rotation,\w-incr.=1\%,201 exposures'
_diffrn_radiation_collimation '0.5 mm diameter monocapillary'
_diffrn_radiation_monochromator 'planar graphite'
_diffrn_radiation_source 'long fine focus sealed X-ray tube'
_diffrn_radiation_type MoK\a
_diffrn_radiation_wavelength 0.71073
_diffrn_reflns_av_R_equivalents 0.1074
_diffrn_reflns_av_sigmaI/netI 0.0814
_diffrn_reflns_limit_h_max 10
_diffrn_reflns_limit_h_min -10
_diffrn_reflns_limit_k_max 27
_diffrn_reflns_limit_k_min -27
_diffrn_reflns_limit_l_max 20
_diffrn_reflns_limit_l_min -20
_diffrn_reflns_number 26845
_diffrn_reflns_theta_full 25.25
_diffrn_reflns_theta_max 25.25
_diffrn_reflns_theta_min 3.21
_diffrn_standards_decay_% 0
_diffrn_standards_interval_count 0
_diffrn_standards_interval_time 0
_diffrn_standards_number 0
_exptl_absorpt_coefficient_mu 0.609
_exptl_absorpt_correction_T_max 0.9305
_exptl_absorpt_correction_T_min 0.7425
_exptl_absorpt_correction_type numerical
_exptl_absorpt_process_details
;
The crystal faces were indexed by microscope on the diffractometer. After
that a numerical absorption correction basing on a Gaussian algorithsm
was applied, which is implemented in the X-RED program (Stoe, 2002).
;
_exptl_crystal_colour orange
_exptl_crystal_density_diffrn 1.188
_exptl_crystal_density_method none
_exptl_crystal_description needle
_exptl_crystal_F_000 1292
_exptl_crystal_size_max 0.52
_exptl_crystal_size_mid 0.16
_exptl_crystal_size_min 0.12
_refine_diff_density_max 2.500
_refine_diff_density_min -0.953
_refine_diff_density_rms 0.116
_refine_ls_abs_structure_details
;
Flack H D (1983), Acta Cryst. A39, 876-881.
SHELXL97 set here the Flack parameter to 0.0 without su. It may be because
our crystal was twice twinned and 3 BASF parameters had to be calculated.
So the parameter becoms meaningless.
;
_refine_ls_extinction_method none
_refine_ls_goodness_of_fit_ref 1.065
_refine_ls_hydrogen_treatment constr
_refine_ls_matrix_type full
_refine_ls_number_parameters 729
_refine_ls_number_reflns 11309
_refine_ls_number_restraints 1
_refine_ls_restrained_S_all 1.065
_refine_ls_R_factor_all 0.1143
_refine_ls_R_factor_gt 0.0921
_refine_ls_shift/su_max 0.006
_refine_ls_shift/su_mean 0.000
_refine_ls_structure_factor_coef Fsqd
_refine_ls_weighting_details 'calc w=1/[\s^2^(Fo^2^)+(0.1762P)^2^+3.6848P] where P=(Fo^2^+2Fc^2^)/3'
_refine_ls_weighting_scheme calc
_refine_ls_wR_factor_gt 0.2435
_refine_ls_wR_factor_ref 0.2655
_reflns_number_gt 8731
_reflns_number_total 11309
_reflns_threshold_expression I>2sigma(I)
_cod_data_source_file b816136b.txt
_cod_data_source_block pfirr13
_cod_original_sg_symbol_H-M 'P 21'
_cod_database_code 7004815

loop_
_symmetry_equiv_pos_as_xyz
'x, y, z'
'-x, y+1/2, -z'

loop_
_atom_site_label
_atom_site_type_symbol
_atom_site_fract_x
_atom_site_fract_y
_atom_site_fract_z
_atom_site_U_iso_or_equiv
_atom_site_adp_type
_atom_site_occupancy
_atom_site_symmetry_multiplicity
_atom_site_calc_flag
_atom_site_refinement_flags
_atom_site_disorder_assembly
_atom_site_disorder_group
C1 C 0.1799(14) 0.1525(5) 0.1078(7) 0.029(2) Uani 1 1 d . . .
C2 C 0.2515(14) 0.1403(4) 0.1830(6) 0.026(2) Uani 1 1 d . . .
C3 C 0.1626(16) 0.1083(5) 0.2372(7) 0.035(3) Uani 1 1 d . . .
H3 H 0.2106 0.0968 0.2857 0.042 Uiso 1 1 calc R . .
C4 C 0.0127(19) 0.0931(6) 0.2237(8) 0.043(4) Uani 1 1 d . . .
H4 H -0.0444 0.0734 0.2629 0.052 Uiso 1 1 calc R . .
C5 C -0.0563(14) 0.1072(4) 0.1503(8) 0.033(3) Uani 1 1 d . . .
H5 H -0.1620 0.0975 0.1406 0.040 Uiso 1 1 calc R . .
C6 C 0.0260(15) 0.1350(4) 0.0915(6) 0.030(3) Uani 1 1 d . . .
C7 C 0.4121(17) 0.1590(5) 0.2041(6) 0.038(3) Uani 1 1 d . . .
H7 H 0.4563 0.1777 0.1562 0.046 Uiso 1 1 calc R . .
C8 C 0.4137(18) 0.2053(7) 0.2703(10) 0.056(4) Uani 1 1 d . . .
H8A H 0.3512 0.1913 0.3141 0.067 Uiso 1 1 d R . .
H8B H 0.3689 0.2415 0.2493 0.067 Uiso 1 1 d R . .
H8C H 0.5200 0.2126 0.2893 0.067 Uiso 1 1 d R . .
C9 C 0.521(2) 0.1063(8) 0.2274(9) 0.062(5) Uani 1 1 d . . .
H9A H 0.6288 0.1193 0.2262 0.075 Uiso 1 1 d R . .
H9B H 0.5045 0.0746 0.1893 0.075 Uiso 1 1 d R . .
H9C H 0.4971 0.0924 0.2805 0.075 Uiso 1 1 d R . .
C10 C -0.0505(16) 0.1467(5) 0.0096(7) 0.037(3) Uani 1 1 d . . .
H10 H 0.0326 0.1583 -0.0275 0.044 Uiso 1 1 calc R . .
C11 C -0.129(2) 0.0926(7) -0.0228(10) 0.057(4) Uani 1 1 d . . .
H11A H -0.1985 0.0749 0.0155 0.068 Uiso 1 1 d R . .
H11B H -0.0482 0.0646 -0.0365 0.068 Uiso 1 1 d R . .
H11C H -0.1888 0.1033 -0.0705 0.068 Uiso 1 1 d R . .
C12 C -0.168(2) 0.1941(9) 0.0106(11) 0.070(5) Uani 1 1 d . . .
H12A H -0.1910 0.2055 -0.0442 0.084 Uiso 1 1 d R . .
H12B H -0.1275 0.2279 0.0399 0.084 Uiso 1 1 d R . .
H12C H -0.2636 0.1805 0.0351 0.084 Uiso 1 1 d R . .
C13 C 0.3501(14) 0.1614(5) -0.0003(7) 0.029(3) Uani 1 1 d . . .
C14 C 0.4257(12) 0.1906(4) -0.0585(6) 0.021(2) Uani 1 1 d . . .
H14 H 0.4962 0.1682 -0.0884 0.026 Uiso 1 1 calc R . .
C15 C 0.4116(12) 0.2496(4) -0.0794(6) 0.021(2) Uani 1 1 d . . .
C16 C 0.3755(14) 0.0955(5) 0.0048(6) 0.027(2) Uiso 1 1 d . . .
H16A H 0.4415 0.0870 0.0511 0.032 Uiso 1 1 d R . .
H16B H 0.4283 0.0830 -0.0430 0.032 Uiso 1 1 d R . .
H16C H 0.2772 0.0744 0.0089 0.032 Uiso 1 1 d R . .
C17 C 0.4942(13) 0.2701(5) -0.1525(6) 0.031(2) Uani 1 1 d . . .
H17A H 0.4980 0.3129 -0.1526 0.037 Uiso 1 1 d R . .
H17B H 0.4391 0.2565 -0.2002 0.037 Uiso 1 1 d R . .
H17C H 0.6000 0.2545 -0.1515 0.037 Uiso 1 1 d R . .
C18 C 0.2945(15) 0.3446(4) -0.0727(5) 0.025(2) Uani 1 1 d . . .
C19 C 0.1893(14) 0.3523(4) -0.1358(6) 0.029(2) Uani 1 1 d . . .
C20 C 0.1486(17) 0.4086(5) -0.1596(7) 0.038(3) Uani 1 1 d . . .
H20 H 0.0757 0.4145 -0.2016 0.046 Uiso 1 1 calc R . .
C21 C 0.2166(18) 0.4561(5) -0.1208(7) 0.043(3) Uani 1 1 d . . .
H21 H 0.1889 0.4946 -0.1367 0.052 Uiso 1 1 calc R . .
C22 C 0.3234(17) 0.4485(4) -0.0598(7) 0.042(3) Uani 1 1 d . . .
H22 H 0.3690 0.4817 -0.0352 0.050 Uiso 1 1 calc R . .
C23 C 0.3650(15) 0.3933(5) -0.0340(6) 0.031(3) Uani 1 1 d . . .
C24 C 0.1075(15) 0.3008(5) -0.1766(6) 0.034(3) Uani 1 1 d . . .
H24A H 0.1665 0.2646 -0.1621 0.040 Uiso 1 1 calc R . .
C25 C -0.053(2) 0.2936(8) -0.1477(11) 0.078(6) Uani 1 1 d . . .
H25A H -0.1043 0.2671 -0.1854 0.093 Uiso 1 1 d R . .
H25B H -0.1074 0.3312 -0.1478 0.093 Uiso 1 1 d R . .
H25C H -0.0552 0.2765 -0.0947 0.093 Uiso 1 1 d R . .
C26 C 0.114(2) 0.3077(6) -0.2668(6) 0.050(4) Uani 1 1 d . . .
H26A H 0.0936 0.2699 -0.2918 0.060 Uiso 1 1 d R . .
H26B H 0.2181 0.3212 -0.2808 0.060 Uiso 1 1 d R . .
H26C H 0.0370 0.3362 -0.2851 0.060 Uiso 1 1 d R . .
C27 C 0.4854(16) 0.3835(4) 0.0346(6) 0.031(3) Uani 1 1 d . . .
H27 H 0.4544 0.3476 0.0640 0.037 Uiso 1 1 calc R . .
C28 C 0.643(2) 0.3723(8) -0.0007(10) 0.064(4) Uani 1 1 d . . .
H28A H 0.6890 0.4093 -0.0172 0.076 Uiso 1 1 d R . .
H28B H 0.6297 0.3465 -0.0466 0.076 Uiso 1 1 d R . .
H28C H 0.7106 0.3535 0.0388 0.076 Uiso 1 1 d R . .
C29 C 0.481(2) 0.4343(5) 0.0909(8) 0.059(5) Uani 1 1 d . . .
H29A H 0.3752 0.4435 0.1075 0.070 Uiso 1 1 d R . .
H29B H 0.5242 0.4681 0.0636 0.070 Uiso 1 1 d R . .
H29C H 0.5454 0.4251 0.1374 0.070 Uiso 1 1 d R . .
C30 C 0.0509(15) 0.3795(4) 0.0650(7) 0.031(3) Uani 1 1 d . . .
H30 H 0.0339 0.3748 0.0098 0.037 Uiso 1 1 calc R . .
C31 C -0.0127(14) 0.4286(4) 0.1002(7) 0.028(2) Uani 1 1 d . . .
H31 H -0.0659 0.4573 0.0694 0.033 Uiso 1 1 calc R . .
C32 C 0.0038(18) 0.4347(5) 0.1817(8) 0.043(3) Uani 1 1 d . . .
C33 C 0.093(3) 0.3933(6) 0.2208(8) 0.077(6) Uani 1 1 d . . .
H33 H 0.1126 0.3968 0.2759 0.093 Uiso 1 1 calc R . .
C34 C 0.153(2) 0.3477(5) 0.1801(7) 0.063(5) Uani 1 1 d . . .
H34 H 0.2128 0.3202 0.2093 0.076 Uiso 1 1 calc R . .
C35 C -0.154(2) 0.5238(7) 0.1784(10) 0.058(4) Uani 1 1 d . . .
H35A H -0.2379 0.5045 0.1486 0.070 Uiso 1 1 d R . .
H35B H -0.0883 0.5454 0.1420 0.070 Uiso 1 1 d R . .
H35C H -0.1980 0.5509 0.2166 0.070 Uiso 1 1 d R . .
C36 C -0.044(2) 0.4848(7) 0.3062(7) 0.070(5) Uani 1 1 d . . .
H36A H -0.1055 0.5180 0.3244 0.084 Uiso 1 1 d R . .
H36B H 0.0654 0.4913 0.3196 0.084 Uiso 1 1 d R . .
H36C H -0.0797 0.4490 0.3321 0.084 Uiso 1 1 d R . .
C37 C 0.5812(13) 0.5951(4) 0.4034(6) 0.021(2) Uani 1 1 d . . .
C38 C 0.5122(14) 0.6080(4) 0.3286(6) 0.029(2) Uani 1 1 d . . .
C39 C 0.6021(15) 0.6370(5) 0.2746(6) 0.034(3) Uani 1 1 d . . .
H39 H 0.5590 0.6451 0.2237 0.040 Uiso 1 1 calc R . .
C40 C 0.7506(14) 0.6542(4) 0.2917(6) 0.023(2) Uani 1 1 d . . .
H40 H 0.8093 0.6734 0.2525 0.028 Uiso 1 1 calc R . .
C41 C 0.8163(15) 0.6440(4) 0.3658(6) 0.029(3) Uani 1 1 d . . .
H41 H 0.9171 0.6582 0.3786 0.035 Uiso 1 1 calc R . .
C42 C 0.7320(13) 0.6122(4) 0.4222(6) 0.026(2) Uani 1 1 d . . .
C43 C 0.3481(15) 0.5875(5) 0.3074(7) 0.036(3) Uani 1 1 d . . .
H43 H 0.3025 0.5664 0.3531 0.043 Uiso 1 1 calc R . .
C44 C 0.358(2) 0.5459(6) 0.2345(9) 0.053(4) Uani 1 1 d . . .
H44A H 0.4334 0.5150 0.2456 0.064 Uiso 1 1 calc R . .
H44B H 0.3895 0.5683 0.1883 0.064 Uiso 1 1 calc R . .
H44C H 0.2556 0.5284 0.2238 0.064 Uiso 1 1 calc R . .
C45 C 0.2441(15) 0.6408(6) 0.2837(9) 0.039(3) Uani 1 1 d . . .
H45A H 0.1378 0.6273 0.2730 0.047 Uiso 1 1 calc R . .
H45B H 0.2848 0.6592 0.2362 0.047 Uiso 1 1 calc R . .
H45C H 0.2443 0.6692 0.3269 0.047 Uiso 1 1 calc R . .
C46 C 0.8107(15) 0.5981(5) 0.5027(7) 0.033(3) Uani 1 1 d . . .
H46 H 0.7285 0.5854 0.5397 0.040 Uiso 1 1 calc R . .
C47 C 0.8941(18) 0.6513(5) 0.5395(8) 0.044(3) Uani 1 1 d . . .
H47A H 0.8222 0.6840 0.5457 0.053 Uiso 1 1 d R . .
H47B H 0.9797 0.6634 0.5060 0.053 Uiso 1 1 d R . .
H47C H 0.9354 0.6395 0.5914 0.053 Uiso 1 1 d R . .
C48 C 0.9241(19) 0.5488(5) 0.4944(7) 0.045(4) Uani 1 1 d . . .
H48A H 0.9767 0.5418 0.5454 0.054 Uiso 1 1 d R . .
H48B H 1.0007 0.5596 0.4551 0.054 Uiso 1 1 d R . .
H48C H 0.8699 0.5132 0.4774 0.054 Uiso 1 1 d R . .
C49 C 0.4104(14) 0.5893(4) 0.5121(6) 0.024(2) Uani 1 1 d . . .
C50 C 0.3367(14) 0.5587(4) 0.5714(5) 0.026(2) Uani 1 1 d . . .
H50 H 0.2698 0.5814 0.6030 0.031 Uiso 1 1 calc R . .
C51 C 0.3467(13) 0.4986(4) 0.5916(6) 0.023(2) Uani 1 1 d . . .
C52 C 0.3991(17) 0.6542(5) 0.5120(7) 0.034(3) Uani 1 1 d . . .
H52A H 0.5032 0.6713 0.5141 0.041 Uiso 1 1 d R . .
H52B H 0.3409 0.6673 0.5578 0.041 Uiso 1 1 d R . .
H52C H 0.3450 0.6666 0.4634 0.041 Uiso 1 1 d R . .
C53 C 0.2566(14) 0.4810(5) 0.6644(6) 0.030(2) Uani 1 1 d . . .
H53A H 0.2646 0.4386 0.6716 0.036 Uiso 1 1 d R . .
H53B H 0.1474 0.4919 0.6571 0.036 Uiso 1 1 d R . .
H53C H 0.2999 0.5008 0.7111 0.036 Uiso 1 1 d R . .
C54 C 0.4499(13) 0.4036(4) 0.5806(7) 0.025(2) Uani 1 1 d . . .
C55 C 0.5574(13) 0.3936(4) 0.6424(6) 0.027(2) Uani 1 1 d . . .
C56 C 0.5869(14) 0.3349(4) 0.6645(6) 0.027(2) Uani 1 1 d . . .
H56 H 0.6592 0.3273 0.7064 0.032 Uiso 1 1 calc R . .
C57 C 0.5164(15) 0.2893(5) 0.6284(6) 0.034(3) Uani 1 1 d . . .
H57 H 0.5382 0.2506 0.6457 0.040 Uiso 1 1 calc R . .
C58 C 0.4113(14) 0.2986(4) 0.5658(6) 0.029(2) Uani 1 1 d . . .
H58 H 0.3639 0.2664 0.5395 0.034 Uiso 1 1 calc R . .
C59 C 0.3758(13) 0.3566(4) 0.5417(6) 0.025(2) Uani 1 1 d . . .
C60 C 0.6421(13) 0.4426(4) 0.6847(6) 0.026(2) Uani 1 1 d . . .
H60 H 0.5891 0.4798 0.6691 0.032 Uiso 1 1 calc R . .
C61 C 0.8079(14) 0.4468(6) 0.6569(8) 0.038(3) Uani 1 1 d . . .
H61A H 0.8079 0.4647 0.6044 0.045 Uiso 1 1 d R . .
H61B H 0.8536 0.4077 0.6542 0.045 Uiso 1 1 d R . .
H61C H 0.8689 0.4709 0.6938 0.045 Uiso 1 1 d R . .
C62 C 0.6385(17) 0.4388(6) 0.7745(8) 0.044(3) Uani 1 1 d . . .
H62A H 0.7090 0.4679 0.7980 0.053 Uiso 1 1 d R . .
H62B H 0.6714 0.3996 0.7909 0.053 Uiso 1 1 d R . .
H62C H 0.5329 0.4461 0.7923 0.053 Uiso 1 1 d R . .
C63 C 0.2564(18) 0.3674(5) 0.4759(7) 0.039(3) Uani 1 1 d . . .
H63 H 0.2899 0.4038 0.4483 0.047 Uiso 1 1 calc R . .
C64 C 0.102(2) 0.3787(8) 0.5033(11) 0.064(4) Uani 1 1 d . . .
H64A H 0.1028 0.4119 0.5398 0.076 Uiso 1 1 d R . .
H64B H 0.0611 0.3442 0.5300 0.076 Uiso 1 1 d R . .
H64C H 0.0358 0.3879 0.4572 0.076 Uiso 1 1 d R . .
C65 C 0.249(2) 0.3203(7) 0.4140(9) 0.050(3) Uiso 1 1 d . . .
H65A H 0.2240 0.2822 0.4367 0.059 Uiso 1 1 d R . .
H65B H 0.3512 0.3186 0.3901 0.059 Uiso 1 1 d R . .
H65C H 0.1706 0.3305 0.3735 0.059 Uiso 1 1 d R . .
C66 C 0.6918(13) 0.3675(4) 0.4409(7) 0.025(2) Uani 1 1 d . . .
H66 H 0.7065 0.3691 0.4966 0.030 Uiso 1 1 calc R . .
C67 C 0.7546(15) 0.3222(5) 0.3997(6) 0.026(2) Uiso 1 1 d . . .
H67 H 0.8081 0.2924 0.4282 0.032 Uiso 1 1 calc R . .
C68 C 0.7434(15) 0.3179(4) 0.3178(6) 0.030(3) Uani 1 1 d . . .
C69 C 0.651(3) 0.3611(6) 0.2817(7) 0.071(6) Uani 1 1 d . . .
H69 H 0.6293 0.3593 0.2266 0.085 Uiso 1 1 calc R . .
C70 C 0.591(3) 0.4056(6) 0.3249(8) 0.065(5) Uani 1 1 d . . .
H70 H 0.5328 0.4348 0.2976 0.078 Uiso 1 1 calc R . .
C71 C 0.9010(15) 0.2299(5) 0.3146(8) 0.039(3) Uani 1 1 d . . .
H71A H 0.8350 0.2000 0.3380 0.046 Uiso 1 1 d R . .
H71B H 0.9659 0.2479 0.3561 0.046 Uiso 1 1 d R . .
H71C H 0.9672 0.2119 0.2751 0.046 Uiso 1 1 d R . .
C72 C 0.792(2) 0.2717(7) 0.1899(7) 0.060(4) Uani 1 1 d . . .
H72A H 0.8323 0.3084 0.1688 0.072 Uiso 1 1 d R . .
H72B H 0.6823 0.2677 0.1749 0.072 Uiso 1 1 d R . .
H72C H 0.8506 0.2389 0.1683 0.072 Uiso 1 1 d R . .
N1 N 0.2592(12) 0.1873(4) 0.0507(5) 0.028(2) Uani 1 1 d . . .
N2 N 0.3258(11) 0.2870(3) -0.0407(5) 0.026(2) Uani 1 1 d . . .
N3 N 0.1344(13) 0.3381(4) 0.1027(5) 0.033(2) Uani 1 1 d . . .
N4 N -0.0626(14) 0.4791(5) 0.2208(5) 0.045(3) Uani 1 1 d . . .
N5 N 0.4988(11) 0.5604(4) 0.4594(5) 0.0224(18) Uani 1 1 d . . .
N6 N 0.4265(10) 0.4608(3) 0.5505(5) 0.0247(19) Uani 1 1 d . . .
N7 N 0.6075(13) 0.4108(4) 0.4033(6) 0.033(2) Uani 1 1 d . . .
N8 N 0.8049(14) 0.2737(4) 0.2758(6) 0.045(3) Uani 1 1 d . . .
Ni1 Ni 0.53259(16) 0.48062(4) 0.45587(7) 0.0247(3) Uani 1 1 d . . .
Ni2 Ni 0.21838(16) 0.26776(5) 0.05424(7) 0.0253(3) Uani 1 1 d . . .

loop_
_atom_site_aniso_label
_atom_site_aniso_U_11
_atom_site_aniso_U_22
_atom_site_aniso_U_33
_atom_site_aniso_U_23
_atom_site_aniso_U_13
_atom_site_aniso_U_12
C1 0.026(6) 0.030(5) 0.032(6) -0.001(4) 0.013(5) -0.001(4)
C2 0.041(7) 0.016(4) 0.022(5) 0.003(4) 0.012(5) -0.008(4)
C3 0.054(9) 0.024(5) 0.027(5) 0.009(4) 0.007(5) 0.001(5)
C4 0.052(10) 0.032(6) 0.045(7) 0.012(5) 0.022(7) -0.005(6)
C5 0.027(7) 0.013(5) 0.059(8) -0.007(5) 0.007(6) -0.001(4)
C6 0.042(8) 0.019(5) 0.028(5) -0.002(4) 0.009(5) -0.004(4)
C7 0.055(9) 0.041(6) 0.018(5) 0.001(4) 0.008(5) -0.001(6)
C8 0.033(9) 0.063(9) 0.072(10) -0.016(7) -0.024(7) 0.005(6)
C9 0.076(13) 0.066(10) 0.046(8) 0.008(7) 0.007(8) -0.002(9)
C10 0.041(8) 0.027(5) 0.044(6) 0.004(5) 0.003(6) 0.000(5)
C11 0.069(12) 0.044(8) 0.057(9) -0.012(7) -0.020(8) -0.011(8)
C12 0.051(11) 0.078(12) 0.079(12) 0.017(9) -0.025(9) 0.016(9)
C13 0.024(7) 0.035(6) 0.028(6) -0.006(4) 0.003(5) -0.011(5)
C14 0.019(6) 0.020(4) 0.025(5) -0.005(4) -0.003(4) -0.001(4)
C15 0.009(5) 0.031(5) 0.022(5) -0.005(4) -0.008(4) 0.001(4)
C17 0.023(6) 0.027(5) 0.043(6) 0.007(5) 0.012(5) 0.011(5)
C18 0.045(7) 0.017(4) 0.013(4) -0.002(3) 0.009(5) 0.010(4)
C19 0.037(7) 0.024(5) 0.025(5) 0.007(4) 0.007(5) 0.002(4)
C20 0.052(9) 0.026(6) 0.037(6) 0.004(4) 0.005(6) 0.010(5)
C21 0.080(10) 0.013(4) 0.037(6) 0.007(4) 0.008(7) 0.006(5)
C22 0.075(10) 0.015(5) 0.036(6) -0.002(4) 0.016(6) -0.004(5)
C23 0.045(8) 0.026(5) 0.021(5) 0.004(4) 0.000(5) -0.006(5)
C24 0.043(8) 0.036(6) 0.022(5) -0.018(4) -0.003(5) 0.008(5)
C25 0.095(16) 0.074(11) 0.064(10) -0.019(8) -0.011(10) -0.050(11)
C26 0.094(13) 0.045(7) 0.011(5) 0.000(4) -0.011(6) 0.021(7)
C27 0.048(8) 0.017(5) 0.028(5) -0.007(4) 0.007(5) -0.014(5)
C28 0.055(11) 0.074(11) 0.061(9) 0.010(8) -0.013(8) -0.026(8)
C29 0.126(15) 0.010(5) 0.039(7) -0.005(4) -0.030(8) -0.007(6)
C30 0.043(8) 0.015(5) 0.034(6) -0.001(4) 0.009(6) -0.004(5)
C31 0.036(7) 0.009(4) 0.040(6) -0.001(4) 0.012(5) 0.004(4)
C32 0.070(10) 0.015(5) 0.044(7) 0.002(4) 0.014(7) 0.010(5)
C33 0.17(2) 0.038(7) 0.025(6) 0.004(5) -0.003(9) 0.039(10)
C34 0.145(17) 0.023(6) 0.021(6) 0.011(5) -0.006(7) 0.032(8)
C35 0.047(9) 0.056(9) 0.071(10) -0.009(7) 0.001(8) 0.023(7)
C36 0.142(16) 0.042(7) 0.026(6) -0.008(6) 0.027(8) 0.018(9)
C37 0.032(6) 0.008(4) 0.023(5) 0.001(3) 0.000(4) 0.004(4)
C38 0.033(7) 0.023(5) 0.030(5) -0.004(4) -0.002(5) 0.005(4)
C39 0.054(9) 0.029(5) 0.018(5) 0.010(4) 0.015(5) 0.018(5)
C40 0.020(6) 0.019(5) 0.031(5) 0.012(4) 0.008(5) 0.002(4)
C41 0.038(7) 0.025(5) 0.026(5) 0.008(4) 0.009(5) 0.000(4)
C42 0.024(6) 0.019(5) 0.035(6) 0.007(4) 0.005(5) 0.005(4)
C43 0.036(8) 0.032(6) 0.040(7) 0.009(5) 0.001(6) -0.006(5)
C44 0.057(10) 0.039(7) 0.062(9) -0.016(6) -0.024(7) 0.007(6)
C45 0.010(6) 0.048(8) 0.059(8) -0.005(6) -0.003(6) 0.002(5)
C46 0.030(7) 0.036(6) 0.034(6) 0.001(5) -0.003(5) -0.014(5)
C47 0.057(9) 0.031(6) 0.045(7) -0.001(5) -0.003(7) -0.008(6)
C48 0.081(11) 0.031(6) 0.022(5) -0.011(4) -0.014(6) 0.016(6)
C49 0.043(7) 0.009(4) 0.018(5) -0.002(3) 0.010(5) 0.003(4)
C50 0.047(7) 0.015(4) 0.015(4) 0.002(4) 0.003(5) 0.013(4)
C51 0.029(6) 0.012(4) 0.029(5) 0.005(3) 0.000(5) 0.002(4)
C52 0.047(8) 0.012(5) 0.044(7) 0.001(4) 0.011(6) 0.007(5)
C53 0.041(7) 0.025(5) 0.023(5) -0.001(4) 0.004(4) -0.013(5)
C54 0.015(6) 0.016(4) 0.044(6) 0.000(4) 0.009(5) 0.002(4)
C55 0.025(6) 0.025(5) 0.029(5) -0.006(4) -0.002(5) 0.011(4)
C56 0.032(7) 0.025(5) 0.025(5) 0.003(4) 0.000(5) 0.008(4)
C57 0.051(8) 0.020(5) 0.030(6) 0.006(4) 0.011(5) 0.000(5)
C58 0.036(7) 0.020(5) 0.030(6) 0.009(4) 0.000(5) 0.005(4)
C59 0.032(6) 0.016(5) 0.027(5) 0.000(4) 0.000(5) 0.001(4)
C60 0.024(6) 0.019(5) 0.036(6) 0.010(4) -0.009(5) 0.000(4)
C61 0.021(7) 0.046(7) 0.046(7) -0.015(5) 0.000(5) -0.002(5)
C62 0.045(9) 0.039(7) 0.048(7) -0.013(5) -0.011(6) -0.002(6)
C63 0.056(10) 0.024(5) 0.037(6) 0.006(4) -0.005(6) -0.008(5)
C64 0.041(10) 0.077(11) 0.073(10) 0.011(8) -0.014(8) -0.016(8)
C66 0.021(6) 0.022(5) 0.034(6) -0.001(4) 0.002(5) 0.004(4)
C68 0.055(8) 0.022(5) 0.014(5) -0.002(4) 0.018(5) 0.005(5)
C69 0.157(18) 0.034(7) 0.022(6) 0.007(5) 0.013(8) 0.048(9)
C70 0.132(17) 0.026(6) 0.036(7) 0.000(5) -0.004(8) 0.037(8)
C71 0.027(7) 0.021(5) 0.068(8) -0.011(5) -0.002(6) 0.000(4)
C72 0.116(13) 0.039(6) 0.026(6) -0.006(5) 0.014(7) 0.009(8)
N1 0.031(6) 0.022(4) 0.032(5) 0.003(3) 0.001(4) 0.005(4)
N2 0.032(6) 0.012(3) 0.033(5) 0.005(3) -0.001(4) 0.000(3)
N3 0.052(7) 0.021(4) 0.028(5) -0.004(3) 0.003(4) -0.003(4)
N4 0.085(8) 0.021(4) 0.030(4) -0.008(4) 0.014(5) 0.015(5)
N5 0.018(5) 0.019(4) 0.031(5) -0.005(3) 0.002(4) -0.003(3)
N6 0.026(5) 0.022(4) 0.026(4) 0.003(3) -0.004(4) 0.002(3)
N7 0.045(7) 0.019(4) 0.035(5) 0.002(4) 0.006(5) 0.011(4)
N8 0.065(8) 0.023(5) 0.048(6) -0.002(4) 0.009(5) 0.007(5)
Ni1 0.0358(8) 0.0161(5) 0.0224(6) 0.0003(5) 0.0056(5) 0.0008(5)
Ni2 0.0373(8) 0.0160(5) 0.0227(6) 0.0000(5) 0.0042(5) 0.0019(5)

loop_
_atom_type_symbol
_atom_type_description
_atom_type_scat_dispersion_real
_atom_type_scat_dispersion_imag
_atom_type_scat_source
C C 0.0033 0.0016 'International Tables Vol C Tables 4.2.6.8 and 6.1.1.4'
H H 0.0000 0.0000 'International Tables Vol C Tables 4.2.6.8 and 6.1.1.4'
N N 0.0061 0.0033 'International Tables Vol C Tables 4.2.6.8 and 6.1.1.4'
Ni Ni 0.3393 1.1124 'International Tables Vol C Tables 4.2.6.8 and 6.1.1.4'

loop_
_geom_angle_atom_site_label_1
_geom_angle_atom_site_label_2
_geom_angle_atom_site_label_3
_geom_angle
_geom_angle_site_symmetry_1
_geom_angle_site_symmetry_3
_geom_angle_publ_flag
C6 C1 C2 120.4(9) . . ?
C6 C1 N1 119.1(10) . . ?
C2 C1 N1 120.3(10) . . ?
C3 C2 C1 116.7(11) . . ?
C3 C2 C7 120.6(11) . . ?
C1 C2 C7 122.7(9) . . ?
C4 C3 C2 123.6(12) . . ?
C4 C3 H3 118.2 . . ?
C2 C3 H3 118.2 . . ?
C3 C4 C5 118.4(10) . . ?
C3 C4 H4 120.8 . . ?
C5 C4 H4 120.8 . . ?
C6 C5 C4 121.8(12) . . ?
C6 C5 H5 119.1 . . ?
C4 C5 H5 119.1 . . ?
C5 C6 C1 118.9(11) . . ?
C5 C6 C10 120.5(11) . . ?
C1 C6 C10 120.6(9) . . ?
C2 C7 C8 111.5(11) . . ?
C2 C7 C9 112.8(11) . . ?
C8 C7 C9 110.4(12) . . ?
C2 C7 H7 107.3 . . ?
C8 C7 H7 107.3 . . ?
C9 C7 H7 107.3 . . ?
C7 C8 H8A 109.3 . . ?
C7 C8 H8B 108.7 . . ?
H8A C8 H8B 109.5 . . ?
C7 C8 H8C 110.4 . . ?
H8A C8 H8C 109.5 . . ?
H8B C8 H8C 109.5 . . ?
C7 C9 H9A 108.9 . . ?
C7 C9 H9B 109.2 . . ?
H9A C9 H9B 109.5 . . ?
C7 C9 H9C 110.3 . . ?
H9A C9 H9C 109.5 . . ?
H9B C9 H9C 109.5 . . ?
C12 C10 C11 107.5(14) . . ?
C12 C10 C6 113.2(12) . . ?
C11 C10 C6 111.4(10) . . ?
C12 C10 H10 108.2 . . ?
C11 C10 H10 108.2 . . ?
C6 C10 H10 108.2 . . ?
C10 C11 H11A 112.0 . . ?
C10 C11 H11B 107.8 . . ?
H11A C11 H11B 109.5 . . ?
C10 C11 H11C 108.6 . . ?
H11A C11 H11C 109.5 . . ?
H11B C11 H11C 109.5 . . ?
C10 C12 H12A 107.7 . . ?
C10 C12 H12B 110.1 . . ?
H12A C12 H12B 109.5 . . ?
C10 C12 H12C 110.6 . . ?
H12A C12 H12C 109.5 . . ?
H12B C12 H12C 109.5 . . ?
N1 C13 C14 123.4(11) . . ?
N1 C13 C16 119.6(9) . . ?
C14 C13 C16 117.0(10) . . ?
C13 C14 C15 127.9(10) . . ?
C13 C14 H14 116.1 . . ?
C15 C14 H14 116.1 . . ?
N2 C15 C14 123.3(9) . . ?
N2 C15 C17 118.9(9) . . ?
C14 C15 C17 117.8(9) . . ?
C13 C16 H16A 108.7 . . ?
C13 C16 H16B 108.1 . . ?
H16A C16 H16B 109.5 . . ?
C13 C16 H16C 111.6 . . ?
H16A C16 H16C 109.5 . . ?
H16B C16 H16C 109.5 . . ?
C15 C17 H17A 109.2 . . ?
C15 C17 H17B 110.3 . . ?
H17A C17 H17B 109.5 . . ?
C15 C17 H17C 109.0 . . ?
H17A C17 H17C 109.5 . . ?
H17B C17 H17C 109.5 . . ?
C19 C18 C23 121.2(9) . . ?
C19 C18 N2 120.9(10) . . ?
C23 C18 N2 117.8(10) . . ?
C20 C19 C18 119.5(11) . . ?
C20 C19 C24 118.1(11) . . ?
C18 C19 C24 122.2(9) . . ?
C19 C20 C21 119.0(12) . . ?
C19 C20 H20 120.5 . . ?
C21 C20 H20 120.5 . . ?
C22 C21 C20 121.4(10) . . ?
C22 C21 H21 119.3 . . ?
C20 C21 H21 119.3 . . ?
C21 C22 C23 121.1(11) . . ?
C21 C22 H22 119.4 . . ?
C23 C22 H22 119.4 . . ?
C22 C23 C18 117.7(11) . . ?
C22 C23 C27 122.1(10) . . ?
C18 C23 C27 120.2(9) . . ?
C25 C24 C19 111.1(10) . . ?
C25 C24 C26 113.2(13) . . ?
C19 C24 C26 110.0(10) . . ?
C25 C24 H24A 107.4 . . ?
C19 C24 H24A 107.4 . . ?
C26 C24 H24A 107.4 . . ?
C24 C25 H25A 105.3 . . ?
C24 C25 H25B 110.5 . . ?
H25A C25 H25B 109.5 . . ?
C24 C25 H25C 112.4 . . ?
H25A C25 H25C 109.5 . . ?
H25B C25 H25C 109.5 . . ?
C24 C26 H26A 109.2 . . ?
C24 C26 H26B 109.2 . . ?
H26A C26 H26B 109.5 . . ?
C24 C26 H26C 110.1 . . ?
H26A C26 H26C 109.5 . . ?
H26B C26 H26C 109.5 . . ?
C29 C27 C28 114.7(13) . . ?
C29 C27 C23 109.6(11) . . ?
C28 C27 C23 108.5(10) . . ?
C29 C27 H27 108.0 . . ?
C28 C27 H27 108.0 . . ?
C23 C27 H27 108.0 . . ?
C27 C28 H28A 109.9 . . ?
C27 C28 H28B 109.1 . . ?
H28A C28 H28B 109.5 . . ?
C27 C28 H28C 109.4 . . ?
H28A C28 H28C 109.5 . . ?
H28B C28 H28C 109.5 . . ?
C27 C29 H29A 112.7 . . ?
C27 C29 H29B 107.1 . . ?
H29A C29 H29B 109.5 . . ?
C27 C29 H29C 108.6 . . ?
H29A C29 H29C 109.5 . . ?
H29B C29 H29C 109.5 . . ?
N3 C30 C31 125.3(11) . . ?
N3 C30 H30 117.3 . . ?
C31 C30 H30 117.3 . . ?
C30 C31 C32 118.2(11) . . ?
C30 C31 H31 120.9 . . ?
C32 C31 H31 120.9 . . ?
N4 C32 C33 121.3(12) . . ?
N4 C32 C31 121.8(11) . . ?
C33 C32 C31 116.9(11) . . ?
C34 C33 C32 119.8(13) . . ?
C34 C33 H33 120.1 . . ?
C32 C33 H33 120.1 . . ?
N3 C34 C33 126.0(13) . . ?
N3 C34 H34 117.0 . . ?
C33 C34 H34 117.0 . . ?
N4 C35 H35A 108.8 . . ?
N4 C35 H35B 110.4 . . ?
H35A C35 H35B 109.5 . . ?
N4 C35 H35C 109.2 . . ?
H35A C35 H35C 109.5 . . ?
H35B C35 H35C 109.5 . . ?
N4 C36 H36A 109.4 . . ?
N4 C36 H36B 109.1 . . ?
H36A C36 H36B 109.5 . . ?
N4 C36 H36C 109.9 . . ?
H36A C36 H36C 109.5 . . ?
H36B C36 H36C 109.5 . . ?
C42 C37 C38 121.3(9) . . ?
C42 C37 N5 118.5(9) . . ?
C38 C37 N5 120.0(10) . . ?
C39 C38 C37 117.4(11) . . ?
C39 C38 C43 121.4(11) . . ?
C37 C38 C43 121.1(10) . . ?
C40 C39 C38 122.3(10) . . ?
C40 C39 H39 118.8 . . ?
C38 C39 H39 118.8 . . ?
C39 C40 C41 120.4(9) . . ?
C39 C40 H40 119.8 . . ?
C41 C40 H40 119.8 . . ?
C40 C41 C42 119.5(11) . . ?
C40 C41 H41 120.2 . . ?
C42 C41 H41 120.2 . . ?
C37 C42 C41 118.8(10) . . ?
C37 C42 C46 122.4(9) . . ?
C41 C42 C46 118.7(10) . . ?
C38 C43 C45 110.3(10) . . ?
C38 C43 C44 108.0(10) . . ?
C45 C43 C44 108.1(11) . . ?
C38 C43 H43 110.1 . . ?
C45 C43 H43 110.1 . . ?
C44 C43 H43 110.1 . . ?
C43 C44 H44A 109.5 . . ?
C43 C44 H44B 109.5 . . ?
H44A C44 H44B 109.5 . . ?
C43 C44 H44C 109.5 . . ?
H44A C44 H44C 109.5 . . ?
H44B C44 H44C 109.5 . . ?
C43 C45 H45A 109.5 . . ?
C43 C45 H45B 109.5 . . ?
H45A C45 H45B 109.5 . . ?
C43 C45 H45C 109.5 . . ?
H45A C45 H45C 109.5 . . ?
H45B C45 H45C 109.5 . . ?
C48 C46 C47 109.4(11) . . ?
C48 C46 C42 110.4(9) . . ?
C47 C46 C42 112.7(10) . . ?
C48 C46 H46 108.0 . . ?
C47 C46 H46 108.0 . . ?
C42 C46 H46 108.0 . . ?
C46 C47 H47A 110.9 . . ?
C46 C47 H47B 109.9 . . ?
H47A C47 H47B 109.5 . . ?
C46 C47 H47C 107.6 . . ?
H47A C47 H47C 109.5 . . ?
H47B C47 H47C 109.5 . . ?
C46 C48 H48A 109.3 . . ?
C46 C48 H48B 108.9 . . ?
H48A C48 H48B 109.5 . . ?
C46 C48 H48C 110.2 . . ?
H48A C48 H48C 109.5 . . ?
H48B C48 H48C 109.5 . . ?
N5 C49 C50 120.1(8) . . ?
N5 C49 C52 121.5(9) . . ?
C50 C49 C52 118.2(9) . . ?
C49 C50 C51 129.5(9) . . ?
C49 C50 H50 115.2 . . ?
C51 C50 H50 115.2 . . ?
N6 C51 C50 122.7(9) . . ?
N6 C51 C53 122.4(8) . . ?
C50 C51 C53 114.9(9) . . ?
C49 C52 H52A 109.9 . . ?
C49 C52 H52B 109.8 . . ?
H52A C52 H52B 109.5 . . ?
C49 C52 H52C 108.7 . . ?
H52A C52 H52C 109.5 . . ?
H52B C52 H52C 109.5 . . ?
C51 C53 H53A 109.1 . . ?
C51 C53 H53B 109.6 . . ?
H53A C53 H53B 109.5 . . ?
C51 C53 H53C 109.8 . . ?
H53A C53 H53C 109.5 . . ?
H53B C53 H53C 109.5 . . ?
C55 C54 C59 120.8(9) . . ?
C55 C54 N6 120.4(10) . . ?
C59 C54 N6 118.5(10) . . ?
C54 C55 C56 117.7(10) . . ?
C54 C55 C60 122.6(9) . . ?
C56 C55 C60 119.8(10) . . ?
C57 C56 C55 122.5(11) . . ?
C57 C56 H56 118.7 . . ?
C55 C56 H56 118.7 . . ?
C56 C57 C58 120.3(10) . . ?
C56 C57 H57 119.8 . . ?
C58 C57 H57 119.8 . . ?
C57 C58 C59 119.6(10) . . ?
C57 C58 H58 120.2 . . ?
C59 C58 H58 120.2 . . ?
C54 C59 C58 119.1(11) . . ?
C54 C59 C63 120.8(9) . . ?
C58 C59 C63 120.1(10) . . ?
C55 C60 C61 110.3(9) . . ?
C55 C60 C62 114.3(9) . . ?
C61 C60 C62 110.7(11) . . ?
C55 C60 H60 107.1 . . ?
C61 C60 H60 107.1 . . ?
C62 C60 H60 107.1 . . ?
C60 C61 H61A 109.1 . . ?
C60 C61 H61B 109.9 . . ?
H61A C61 H61B 109.5 . . ?
C60 C61 H61C 109.5 . . ?
H61A C61 H61C 109.5 . . ?
H61B C61 H61C 109.5 . . ?
C60 C62 H62A 109.9 . . ?
C60 C62 H62B 108.8 . . ?
H62A C62 H62B 109.5 . . ?
C60 C62 H62C 109.6 . . ?
H62A C62 H62C 109.5 . . ?
H62B C62 H62C 109.5 . . ?
C64 C63 C65 109.0(13) . . ?
C64 C63 C59 114.1(12) . . ?
C65 C63 C59 114.4(11) . . ?
C64 C63 H63 106.2 . . ?
C65 C63 H63 106.2 . . ?
C59 C63 H63 106.2 . . ?
C63 C64 H64A 110.3 . . ?
C63 C64 H64B 110.3 . . ?
H64A C64 H64B 109.5 . . ?
C63 C64 H64C 107.8 . . ?
H64A C64 H64C 109.5 . . ?
H64B C64 H64C 109.5 . . ?
C63 C65 H65A 111.8 . . ?
C63 C65 H65B 106.9 . . ?
H65A C65 H65B 109.5 . . ?
C63 C65 H65C 109.7 . . ?
H65A C65 H65C 109.5 . . ?
H65B C65 H65C 109.5 . . ?
C67 C66 N7 121.3(10) . . ?
C67 C66 H66 119.3 . . ?
N7 C66 H66 119.3 . . ?
C66 C67 C68 122.9(11) . . ?
C66 C67 H67 118.6 . . ?
C68 C67 H67 118.6 . . ?
N8 C68 C67 123.9(11) . . ?
N8 C68 C69 121.6(10) . . ?
C67 C68 C69 114.3(10) . . ?
C70 C69 C68 120.8(12) . . ?
C70 C69 H69 119.6 . . ?
C68 C69 H69 119.6 . . ?
N7 C70 C69 124.4(12) . . ?
N7 C70 H70 117.8 . . ?
C69 C70 H70 117.8 . . ?
N8 C71 H71A 109.7 . . ?
N8 C71 H71B 110.3 . . ?
H71A C71 H71B 109.5 . . ?
N8 C71 H71C 108.5 . . ?
H71A C71 H71C 109.5 . . ?
H71B C71 H71C 109.5 . . ?
N8 C72 H72A 108.4 . . ?
N8 C72 H72B 108.3 . . ?
H72A C72 H72B 109.5 . . ?
N8 C72 H72C 111.7 . . ?
H72A C72 H72C 109.5 . . ?
H72B C72 H72C 109.5 . . ?
C13 N1 C1 119.3(9) . . ?
C13 N1 Ni2 125.2(8) . . ?
C1 N1 Ni2 115.5(7) . . ?
C15 N2 C18 120.5(8) . . ?
C15 N2 Ni2 123.6(6) . . ?
C18 N2 Ni2 115.6(6) . . ?
C34 N3 C30 113.7(10) . . ?
C34 N3 Ni2 120.8(8) . . ?
C30 N3 Ni2 125.5(7) . . ?
C32 N4 C36 121.1(12) . . ?
C32 N4 C35 120.8(11) . . ?
C36 N4 C35 118.0(11) . . ?
C49 N5 C37 117.2(8) . . ?
C49 N5 Ni1 126.3(7) . . ?
C37 N5 Ni1 116.4(6) . . ?
C51 N6 C54 119.3(8) . . ?
C51 N6 Ni1 123.5(6) . . ?
C54 N6 Ni1 116.9(7) . . ?
C70 N7 C66 116.1(10) . . ?
C70 N7 Ni1 119.8(8) . . ?
C66 N7 Ni1 123.8(8) . . ?
C68 N8 C71 120.4(10) . . ?
C68 N8 C72 121.9(11) . . ?
C71 N8 C72 117.4(11) . . ?
N5 Ni1 N6 97.4(4) . . ?
N5 Ni1 N7 151.5(4) . . ?
N6 Ni1 N7 111.0(4) . . ?
N1 Ni2 N2 96.0(4) . . ?
N1 Ni2 N3 153.4(4) . . ?
N2 Ni2 N3 110.6(3) . . ?

loop_
_geom_bond_atom_site_label_1
_geom_bond_atom_site_label_2
_geom_bond_distance
_geom_bond_site_symmetry_2
_geom_bond_publ_flag
C1 C6 1.408(18) . ?
C1 C2 1.432(17) . ?
C1 N1 1.438(14) . ?
C2 C3 1.413(14) . ?
C2 C7 1.486(19) . ?
C3 C4 1.35(2) . ?
C3 H3 0.9500 . ?
C4 C5 1.41(2) . ?
C4 H4 0.9500 . ?
C5 C6 1.390(15) . ?
C5 H5 0.9500 . ?
C6 C10 1.548(17) . ?
C7 C8 1.544(18) . ?
C7 C9 1.57(2) . ?
C7 H7 1.0000 . ?
C8 H8A 0.9800 . ?
C8 H8B 0.9800 . ?
C8 H8C 0.9800 . ?
C9 H9A 0.9800 . ?
C9 H9B 0.9800 . ?
C9 H9C 0.9800 . ?
C10 C12 1.49(2) . ?
C10 C11 1.510(19) . ?
C10 H10 1.0000 . ?
C11 H11A 0.9800 . ?
C11 H11B 0.9800 . ?
C11 H11C 0.9800 . ?
C12 H12A 0.9800 . ?
C12 H12B 0.9800 . ?
C12 H12C 0.9800 . ?
C13 N1 1.319(15) . ?
C13 C14 1.369(15) . ?
C13 C16 1.526(16) . ?
C14 C15 1.400(14) . ?
C14 H14 0.9500 . ?
C15 N2 1.317(13) . ?
C15 C17 1.517(14) . ?
C16 H16A 0.9800 . ?
C16 H16B 0.9800 . ?
C16 H16C 0.9800 . ?
C17 H17A 0.9800 . ?
C17 H17B 0.9800 . ?
C17 H17C 0.9800 . ?
C18 C19 1.399(17) . ?
C18 C23 1.423(15) . ?
C18 N2 1.448(12) . ?
C19 C20 1.394(15) . ?
C19 C24 1.531(16) . ?
C20 C21 1.394(19) . ?
C20 H20 0.9500 . ?
C21 C22 1.38(2) . ?
C21 H21 0.9500 . ?
C22 C23 1.382(16) . ?
C22 H22 0.9500 . ?
C23 C27 1.560(18) . ?
C24 C25 1.49(2) . ?
C24 C26 1.539(14) . ?
C24 H24A 1.0000 . ?
C25 H25A 0.9800 . ?
C25 H25B 0.9800 . ?
C25 H25C 0.9800 . ?
C26 H26A 0.9800 . ?
C26 H26B 0.9800 . ?
C26 H26C 0.9800 . ?
C27 C29 1.506(15) . ?
C27 C28 1.52(2) . ?
C27 H27 1.0000 . ?
C28 H28A 0.9800 . ?
C28 H28B 0.9800 . ?
C28 H28C 0.9800 . ?
C29 H29A 0.9800 . ?
C29 H29B 0.9800 . ?
C29 H29C 0.9800 . ?
C30 N3 1.345(16) . ?
C30 C31 1.392(14) . ?
C30 H30 0.9500 . ?
C31 C32 1.393(17) . ?
C31 H31 0.9500 . ?
C32 N4 1.349(15) . ?
C32 C33 1.38(2) . ?
C33 C34 1.359(19) . ?
C33 H33 0.9500 . ?
C34 N3 1.335(16) . ?
C34 H34 0.9500 . ?
C35 N4 1.469(18) . ?
C35 H35A 0.9800 . ?
C35 H35B 0.9800 . ?
C35 H35C 0.9800 . ?
C36 N4 1.458(15) . ?
C36 H36A 0.9800 . ?
C36 H36B 0.9800 . ?
C36 H36C 0.9800 . ?
C37 C42 1.389(16) . ?
C37 C38 1.419(15) . ?
C37 N5 1.437(13) . ?
C38 C39 1.382(15) . ?
C38 C43 1.527(18) . ?
C39 C40 1.366(18) . ?
C39 H39 0.9500 . ?
C40 C41 1.388(16) . ?
C40 H40 0.9500 . ?
C41 C42 1.414(14) . ?
C41 H41 0.9500 . ?
C42 C46 1.545(16) . ?
C43 C45 1.561(18) . ?
C43 C44 1.565(18) . ?
C43 H43 1.0000 . ?
C44 H44A 0.9800 . ?
C44 H44B 0.9800 . ?
C44 H44C 0.9800 . ?
C45 H45A 0.9800 . ?
C45 H45B 0.9800 . ?
C45 H45C 0.9800 . ?
C46 C48 1.503(18) . ?
C46 C47 1.539(16) . ?
C46 H46 1.0000 . ?
C47 H47A 0.9800 . ?
C47 H47B 0.9800 . ?
C47 H47C 0.9800 . ?
C48 H48A 0.9800 . ?
C48 H48B 0.9800 . ?
C48 H48C 0.9800 . ?
C49 N5 1.359(13) . ?
C49 C50 1.389(14) . ?
C49 C52 1.488(13) . ?
C50 C51 1.421(13) . ?
C50 H50 0.9500 . ?
C51 N6 1.314(13) . ?
C51 C53 1.527(14) . ?
C52 H52A 0.9800 . ?
C52 H52B 0.9800 . ?
C52 H52C 0.9800 . ?
C53 H53A 0.9800 . ?
C53 H53B 0.9800 . ?
C53 H53C 0.9800 . ?
C54 C55 1.403(17) . ?
C54 C59 1.408(15) . ?
C54 N6 1.420(13) . ?
C55 C56 1.417(14) . ?
C55 C60 1.512(15) . ?
C56 C57 1.349(17) . ?
C56 H56 0.9500 . ?
C57 C58 1.398(17) . ?
C57 H57 0.9500 . ?
C58 C59 1.420(14) . ?
C58 H58 0.9500 . ?
C59 C63 1.522(18) . ?
C60 C61 1.518(16) . ?
C60 C62 1.525(17) . ?
C60 H60 1.0000 . ?
C61 H61A 0.9800 . ?
C61 H61B 0.9800 . ?
C61 H61C 0.9800 . ?
C62 H62A 0.9800 . ?
C62 H62B 0.9800 . ?
C62 H62C 0.9800 . ?
C63 C64 1.44(2) . ?
C63 C65 1.505(19) . ?
C63 H63 1.0000 . ?
C64 H64A 0.9800 . ?
C64 H64B 0.9800 . ?
C64 H64C 0.9800 . ?
C65 H65A 0.9800 . ?
C65 H65B 0.9800 . ?
C65 H65C 0.9800 . ?
C66 C67 1.369(15) . ?
C66 N7 1.378(14) . ?
C66 H66 0.9500 . ?
C67 C68 1.392(15) . ?
C67 H67 0.9500 . ?
C68 N8 1.352(14) . ?
C68 C69 1.405(18) . ?
C69 C70 1.362(18) . ?
C69 H69 0.9500 . ?
C70 N7 1.338(17) . ?
C70 H70 0.9500 . ?
C71 N8 1.450(17) . ?
C71 H71A 0.9800 . ?
C71 H71B 0.9800 . ?
C71 H71C 0.9800 . ?
C72 N8 1.459(15) . ?
C72 H72A 0.9800 . ?
C72 H72B 0.9800 . ?
C72 H72C 0.9800 . ?
N1 Ni2 1.878(9) . ?
N2 Ni2 1.925(8) . ?
N3 Ni2 1.954(9) . ?
N5 Ni1 1.851(8) . ?
N6 Ni1 1.918(9) . ?
N7 Ni1 1.947(9) . ?

loop_
_geom_torsion_atom_site_label_1
_geom_torsion_atom_site_label_2
_geom_torsion_atom_site_label_3
_geom_torsion_atom_site_label_4
_geom_torsion
_geom_torsion_site_symmetry_1
_geom_torsion_site_symmetry_2
_geom_torsion_site_symmetry_3
_geom_torsion_site_symmetry_4
_geom_torsion_publ_flag
C6 C1 C2 C3 2.6(15) . . . . ?
N1 C1 C2 C3 176.9(9) . . . . ?
C6 C1 C2 C7 -178.5(10) . . . . ?
N1 C1 C2 C7 -4.2(16) . . . . ?
C1 C2 C3 C4 -5.3(17) . . . . ?
C7 C2 C3 C4 175.8(11) . . . . ?
C2 C3 C4 C5 3.4(19) . . . . ?
C3 C4 C5 C6 1.3(18) . . . . ?
C4 C5 C6 C1 -3.7(16) . . . . ?
C4 C5 C6 C10 176.4(10) . . . . ?
C2 C1 C6 C5 1.7(15) . . . . ?
N1 C1 C6 C5 -172.7(9) . . . . ?
C2 C1 C6 C10 -178.5(10) . . . . ?
N1 C1 C6 C10 7.2(15) . . . . ?
C3 C2 C7 C8 -67.5(14) . . . . ?
C1 C2 C7 C8 113.6(12) . . . . ?
C3 C2 C7 C9 57.3(14) . . . . ?
C1 C2 C7 C9 -121.7(12) . . . . ?
C5 C6 C10 C12 72.9(15) . . . . ?
C1 C6 C10 C12 -107.0(14) . . . . ?
C5 C6 C10 C11 -48.4(16) . . . . ?
C1 C6 C10 C11 131.7(13) . . . . ?
N1 C13 C14 C15 -6.1(19) . . . . ?
C16 C13 C14 C15 174.2(10) . . . . ?
C13 C14 C15 N2 4.1(17) . . . . ?
C13 C14 C15 C17 -173.1(11) . . . . ?
C23 C18 C19 C20 -2.2(16) . . . . ?
N2 C18 C19 C20 172.9(10) . . . . ?
C23 C18 C19 C24 -177.8(10) . . . . ?
N2 C18 C19 C24 -2.7(15) . . . . ?
C18 C19 C20 C21 1.4(17) . . . . ?
C24 C19 C20 C21 177.1(11) . . . . ?
C19 C20 C21 C22 0.3(19) . . . . ?
C20 C21 C22 C23 -1.1(19) . . . . ?
C21 C22 C23 C18 0.2(17) . . . . ?
C21 C22 C23 C27 179.9(11) . . . . ?
C19 C18 C23 C22 1.4(16) . . . . ?
N2 C18 C23 C22 -173.8(10) . . . . ?
C19 C18 C23 C27 -178.3(10) . . . . ?
N2 C18 C23 C27 6.5(15) . . . . ?
C20 C19 C24 C25 -75.7(15) . . . . ?
C18 C19 C24 C25 99.9(15) . . . . ?
C20 C19 C24 C26 50.4(15) . . . . ?
C18 C19 C24 C26 -134.0(11) . . . . ?
C22 C23 C27 C29 29.4(16) . . . . ?
C18 C23 C27 C29 -150.9(12) . . . . ?
C22 C23 C27 C28 -96.4(13) . . . . ?
C18 C23 C27 C28 83.2(13) . . . . ?
N3 C30 C31 C32 -3.3(19) . . . . ?
C30 C31 C32 N4 -175.9(13) . . . . ?
C30 C31 C32 C33 5(2) . . . . ?
N4 C32 C33 C34 177.2(18) . . . . ?
C31 C32 C33 C34 -4(3) . . . . ?
C32 C33 C34 N3 0(3) . . . . ?
C42 C37 C38 C39 1.5(14) . . . . ?
N5 C37 C38 C39 -174.2(9) . . . . ?
C42 C37 C38 C43 178.2(9) . . . . ?
N5 C37 C38 C43 2.4(14) . . . . ?
C37 C38 C39 C40 -1.6(15) . . . . ?
C43 C38 C39 C40 -178.2(10) . . . . ?
C38 C39 C40 C41 -1.2(16) . . . . ?
C39 C40 C41 C42 4.0(16) . . . . ?
C38 C37 C42 C41 1.2(14) . . . . ?
N5 C37 C42 C41 177.0(9) . . . . ?
C38 C37 C42 C46 -179.3(9) . . . . ?
N5 C37 C42 C46 -3.5(14) . . . . ?
C40 C41 C42 C37 -4.0(15) . . . . ?
C40 C41 C42 C46 176.5(10) . . . . ?
C39 C38 C43 C45 -60.1(14) . . . . ?
C37 C38 C43 C45 123.3(11) . . . . ?
C39 C38 C43 C44 57.8(14) . . . . ?
C37 C38 C43 C44 -118.7(11) . . . . ?
C37 C42 C46 C48 103.8(12) . . . . ?
C41 C42 C46 C48 -76.7(13) . . . . ?
C37 C42 C46 C47 -133.5(11) . . . . ?
C41 C42 C46 C47 46.0(14) . . . . ?
N5 C49 C50 C51 5.3(19) . . . . ?
C52 C49 C50 C51 -170.2(12) . . . . ?
C49 C50 C51 N6 -4(2) . . . . ?
C49 C50 C51 C53 176.1(11) . . . . ?
C59 C54 C55 C56 -0.7(15) . . . . ?
N6 C54 C55 C56 -173.8(9) . . . . ?
C59 C54 C55 C60 178.7(10) . . . . ?
N6 C54 C55 C60 5.6(15) . . . . ?
C54 C55 C56 C57 0.2(16) . . . . ?
C60 C55 C56 C57 -179.3(10) . . . . ?
C55 C56 C57 C58 1.0(17) . . . . ?
C56 C57 C58 C59 -1.7(16) . . . . ?
C55 C54 C59 C58 0.0(15) . . . . ?
N6 C54 C59 C58 173.2(9) . . . . ?
C55 C54 C59 C63 178.6(10) . . . . ?
N6 C54 C59 C63 -8.2(15) . . . . ?
C57 C58 C59 C54 1.2(15) . . . . ?
C57 C58 C59 C63 -177.4(10) . . . . ?
C54 C55 C60 C61 -103.4(12) . . . . ?
C56 C55 C60 C61 76.0(13) . . . . ?
C54 C55 C60 C62 131.2(11) . . . . ?
C56 C55 C60 C62 -49.4(14) . . . . ?
C54 C59 C63 C64 -83.9(14) . . . . ?
C58 C59 C63 C64 94.7(14) . . . . ?
C54 C59 C63 C65 149.7(11) . . . . ?
C58 C59 C63 C65 -31.8(16) . . . . ?
N7 C66 C67 C68 2.6(18) . . . . ?
C66 C67 C68 N8 179.8(12) . . . . ?
C66 C67 C68 C69 -5(2) . . . . ?
N8 C68 C69 C70 -179.5(17) . . . . ?
C67 C68 C69 C70 6(3) . . . . ?
C68 C69 C70 N7 -3(3) . . . . ?
C14 C13 N1 C1 177.5(11) . . . . ?
C16 C13 N1 C1 -2.9(17) . . . . ?
C14 C13 N1 Ni2 -0.9(17) . . . . ?
C16 C13 N1 Ni2 178.7(8) . . . . ?
C6 C1 N1 C13 -95.8(13) . . . . ?
C2 C1 N1 C13 89.8(13) . . . . ?
C6 C1 N1 Ni2 82.7(11) . . . . ?
C2 C1 N1 Ni2 -91.7(11) . . . . ?
C14 C15 N2 C18 -169.3(10) . . . . ?
C17 C15 N2 C18 7.9(15) . . . . ?
C14 C15 N2 Ni2 4.4(14) . . . . ?
C17 C15 N2 Ni2 -178.5(7) . . . . ?
C19 C18 N2 C15 74.5(14) . . . . ?
C23 C18 N2 C15 -110.2(11) . . . . ?
C19 C18 N2 Ni2 -99.7(9) . . . . ?
C23 C18 N2 Ni2 75.6(11) . . . . ?
C33 C34 N3 C30 1(3) . . . . ?
C33 C34 N3 Ni2 -176.5(17) . . . . ?
C31 C30 N3 C34 0.1(19) . . . . ?
C31 C30 N3 Ni2 178.0(9) . . . . ?
C33 C32 N4 C36 -1(2) . . . . ?
C31 C32 N4 C36 179.9(15) . . . . ?
C33 C32 N4 C35 178.4(17) . . . . ?
C31 C32 N4 C35 -1(2) . . . . ?
C50 C49 N5 C37 -175.4(10) . . . . ?
C52 C49 N5 C37 0.0(17) . . . . ?
C50 C49 N5 Ni1 1.0(16) . . . . ?
C52 C49 N5 Ni1 176.4(9) . . . . ?
C42 C37 N5 C49 92.2(12) . . . . ?
C38 C37 N5 C49 -92.0(12) . . . . ?
C42 C37 N5 Ni1 -84.6(9) . . . . ?
C38 C37 N5 Ni1 91.3(10) . . . . ?
C50 C51 N6 C54 170.8(11) . . . . ?
C53 C51 N6 C54 -9.7(16) . . . . ?
C50 C51 N6 Ni1 -2.7(16) . . . . ?
C53 C51 N6 Ni1 176.8(8) . . . . ?
C55 C54 N6 C51 -75.3(13) . . . . ?
C59 C54 N6 C51 111.4(12) . . . . ?
C55 C54 N6 Ni1 98.6(10) . . . . ?
C59 C54 N6 Ni1 -74.7(11) . . . . ?
C69 C70 N7 C66 0(3) . . . . ?
C69 C70 N7 Ni1 174.1(17) . . . . ?
C67 C66 N7 C70 0.4(19) . . . . ?
C67 C66 N7 Ni1 -173.5(9) . . . . ?
C67 C68 N8 C71 -5.9(19) . . . . ?
C69 C68 N8 C71 179.7(14) . . . . ?
C67 C68 N8 C72 -179.0(13) . . . . ?
C69 C68 N8 C72 7(2) . . . . ?
C49 N5 Ni1 N6 -5.5(10) . . . . ?
C37 N5 Ni1 N6 170.9(7) . . . . ?
C49 N5 Ni1 N7 168.3(10) . . . . ?
C37 N5 Ni1 N7 -15.4(13) . . . . ?
C51 N6 Ni1 N5 6.3(10) . . . . ?
C54 N6 Ni1 N5 -167.3(8) . . . . ?
C51 N6 Ni1 N7 -170.5(9) . . . . ?
C54 N6 Ni1 N7 15.9(9) . . . . ?
C70 N7 Ni1 N5 -37.0(18) . . . . ?
C66 N7 Ni1 N5 136.7(9) . . . . ?
C70 N7 Ni1 N6 136.4(13) . . . . ?
C66 N7 Ni1 N6 -49.9(11) . . . . ?
C13 N1 Ni2 N2 6.5(11) . . . . ?
C1 N1 Ni2 N2 -172.0(8) . . . . ?
C13 N1 Ni2 N3 -170.2(10) . . . . ?
C1 N1 Ni2 N3 11.4(15) . . . . ?
C15 N2 Ni2 N1 -8.1(9) . . . . ?
C18 N2 Ni2 N1 165.9(8) . . . . ?
C15 N2 Ni2 N3 170.3(8) . . . . ?
C18 N2 Ni2 N3 -15.7(9) . . . . ?
C34 N3 Ni2 N1 42.9(18) . . . . ?
C30 N3 Ni2 N1 -134.7(10) . . . . ?
C34 N3 Ni2 N2 -133.5(12) . . . . ?
C30 N3 Ni2 N2 48.8(11) . . . . ?
